data_4301452
loop_
_publ_author_name
'Margaret-Jane Crawford'
'Konstantin Karaghiosoff'
'Thomas M. Klap\"otke'
'Franz A. Martin'

_publ_contact_author_address
;
Department Chemie
Ludwig-Maximilians Universit\"at
Butenandtstra\&se 5-13 (Haus D)
D-81377 M\"unchen
Bundesrepublik Deutschland
;
_publ_contact_author_email tmk@cup.uni-muenchen.de
_publ_contact_author_fax +49-89-2180-77491
_publ_contact_author_name 'Thomas M. Klapo\"tke'
_publ_contact_author_phone +49-89-2180-77492
_publ_section_title
;
Synthesis and Characterization of 4,5-Dicyano-2H-1,2,3-triazole and Its
Sodium, Ammonium, and Guanidinium Salts
;
_journal_name_full 'Inorganic Chemistry'
_journal_page_first 1731
_journal_page_last 1743
_journal_paper_doi 10.1021/ic801793p
_journal_volume 48
_journal_year 2009
_chemical_formula_moiety 'C4 H2 N5 Na O'
_chemical_formula_sum 'C4 H2 N5 Na O'
_chemical_formula_weight 159.08
_chemical_name_common 'Sodium 4,5-Dicyano-1,2,3-triazolate'
_chemical_name_systematic 'Sodium 4,5-Dicyano-1,2,3-triazolate'
_space_group_IT_number 14
_symmetry_cell_setting monoclinic
_symmetry_Int_Tables_number 14
_symmetry_space_group_name_Hall '-P 2ybc'
_symmetry_space_group_name_H-M 'P 1 21/c 1'
_atom_sites_solution_hydrogens geom
_atom_sites_solution_primary direct
_atom_sites_solution_secondary difmap
_audit_author_name 'Franz A. Martin'
_audit_creation_method SHELXL-97
_cell_angle_alpha 90.00
_cell_angle_beta 97.355(13)
_cell_angle_gamma 90.00
_cell_formula_units_Z 4
_cell_length_a 3.6767(6)
_cell_length_b 20.469(4)
_cell_length_c 9.6223(13)
_cell_measurement_reflns_used 2092
_cell_measurement_temperature 200(2)
_cell_measurement_theta_max 30.1
_cell_measurement_theta_min 4.4
_cell_volume 718.2(2)
_computing_cell_refinement
;
CrysAlis RED, Oxford Diffraction Ltd.,
Version 1.171.27p5 beta (release 01-04-2005 CrysAlis171 .NET)
(compiled Apr  1 2005,17:53:34)
;
_computing_data_collection
;
CrysAlis CCD, Oxford Diffraction Ltd.,
Version 1.171.27p5 beta (release 01-04-2005 CrysAlis171 .NET)
(compiled Apr  1 2005,17:53:34)
;
_computing_data_reduction
;
CrysAlis RED, Oxford Diffraction Ltd.,
Version 1.171.27p5 beta (release 01-04-2005 CrysAlis171 .NET)
(compiled Apr  1 2005,17:53:34)
;
_computing_molecular_graphics
;
 ORTEP (M. N. Burnett, C. K. Johnson, ORTEP-III: Oak Ridge Thermal Ellipsoid
 Plot Program for Crystal Structure Illustrations, Oak Ridge National
 Laboratory Report ORNL-6895, 1996). Windows version (L. J. Farrugia, Univ.
 Glasgow) used --- SCHAKAL (E. Keller, University of  Freiburg (Breisgau),
 Germany, 1995)'
;
_computing_publication_material
;PLATON (A. L. Spek, Acta Crystallogr, Sect. A, 1990, 46, C34, 1995 version).
 --- T.B.Cohen, Pure Appl. Chem. 1996,68,2339-2359 (atomic masses).
;
_computing_structure_refinement 'SHELXL-97 (Sheldrick, 1997)'
_computing_structure_solution 'SHELXS-97 (Sheldrick, 1997)'
_diffrn_ambient_temperature 200(2)
_diffrn_detector_area_resol_mean 15.9809
_diffrn_measured_fraction_theta_full 0.992
_diffrn_measured_fraction_theta_max 0.993
_diffrn_measurement_device 'CCD camera on \k-goniostat'
_diffrn_measurement_device_type KappaCCD
_diffrn_measurement_method omega-scan
_diffrn_radiation_monochromator graphite
_diffrn_radiation_source 'Spellman generator'
_diffrn_radiation_type 'Mo K\a'
_diffrn_radiation_wavelength 0.71073
_diffrn_reflns_av_R_equivalents 0.0186
_diffrn_reflns_av_sigmaI/netI 0.0297
_diffrn_reflns_limit_h_max 5
_diffrn_reflns_limit_h_min -5
_diffrn_reflns_limit_k_max 24
_diffrn_reflns_limit_k_min -28
_diffrn_reflns_limit_l_max 13
_diffrn_reflns_limit_l_min -11
_diffrn_reflns_number 4920
_diffrn_reflns_theta_full 30.07
_diffrn_reflns_theta_max 30.16
_diffrn_reflns_theta_min 4.39
_exptl_absorpt_coefficient_mu 0.164
_exptl_absorpt_correction_type none
_exptl_crystal_colour colourless
_exptl_crystal_density_diffrn 1.470
_exptl_crystal_density_method 'not measured'
_exptl_crystal_description plates
_exptl_crystal_F_000 320
_exptl_crystal_size_max 0.08
_exptl_crystal_size_mid 0.06
_exptl_crystal_size_min 0.01
_refine_diff_density_max 0.265
_refine_diff_density_min -0.192
_refine_diff_density_rms 0.048
_refine_ls_extinction_method none
_refine_ls_goodness_of_fit_ref 1.014
_refine_ls_hydrogen_treatment constr
_refine_ls_matrix_type full
_refine_ls_number_parameters 100
_refine_ls_number_reflns 2092
_refine_ls_number_restraints 0
_refine_ls_restrained_S_all 1.014
_refine_ls_R_factor_all 0.0505
_refine_ls_R_factor_gt 0.0354
_refine_ls_shift/su_max 0.000
_refine_ls_shift/su_mean 0.000
_refine_ls_structure_factor_coef Fsqd
_refine_ls_weighting_details 'calc w=1/[\s^2^(Fo^2^)+(0.0604P)^2^+0.0000P] where P=(Fo^2^+2Fc^2^)/3'
_refine_ls_weighting_scheme calc
_refine_ls_wR_factor_gt 0.0955
_refine_ls_wR_factor_ref 0.1036
_reflns_number_gt 1476
_reflns_number_total 2092
_reflns_threshold_expression >2sigma(I)
_cod_data_source_file ic801793p_si_001_2.cif
_cod_data_source_block v2
_cod_database_code 4301452

loop_
_symmetry_equiv_pos_as_xyz
'x, y, z'
'-x, y+1/2, -z+1/2'
'-x, -y, -z'
'x, -y-1/2, z-1/2'

loop_
_atom_site_label
_atom_site_type_symbol
_atom_site_fract_x
_atom_site_fract_y
_atom_site_fract_z
_atom_site_U_iso_or_equiv
_atom_site_adp_type
_atom_site_occupancy
_atom_site_symmetry_multiplicity
_atom_site_calc_flag
_atom_site_refinement_flags
_atom_site_disorder_assembly
_atom_site_disorder_group
Na2 Na 0.83399(13) 0.12260(2) 0.30678(5) 0.02552(16) Uani 1 1 d . . .
O1 O 1.3596(2) 0.19284(4) 0.34562(9) 0.0266(2) Uani 1 1 d . . .
H1A H 1.3148 0.2317 0.3114 0.040 Uiso 1 1 d R . .
H1B H 1.3560 0.1942 0.4335 0.040 Uiso 1 1 d R . .
N1 N 1.1131(3) 0.18257(5) 0.74371(10) 0.0261(2) Uani 1 1 d . . .
N2 N 1.1172(3) 0.17105(5) 0.60797(10) 0.0257(2) Uani 1 1 d . . .
N3 N 0.9755(3) 0.11295(5) 0.57064(10) 0.0239(2) Uani 1 1 d . . .
N4 N 0.8593(4) 0.12095(6) 0.05477(12) 0.0427(3) Uani 1 1 d . . .
N5 N 0.3994(3) 0.02907(5) 0.30523(11) 0.0331(3) Uani 1 1 d . . .
C1 C 0.8780(3) 0.08555(6) 0.68834(12) 0.0214(3) Uani 1 1 d . . .
C2 C 0.9647(3) 0.12938(6) 0.79713(12) 0.0225(3) Uani 1 1 d . . .
C3 C 0.2783(3) -0.02205(6) 0.30925(12) 0.0250(3) Uani 1 1 d . . .
C4 C 0.9075(4) 0.12495(6) -0.05968(13) 0.0295(3) Uani 1 1 d . . .

loop_
_atom_site_aniso_label
_atom_site_aniso_U_11
_atom_site_aniso_U_22
_atom_site_aniso_U_33
_atom_site_aniso_U_23
_atom_site_aniso_U_13
_atom_site_aniso_U_12
Na2 0.0283(3) 0.0268(3) 0.0222(3) -0.00046(17) 0.0059(2) -0.00253(19)
O1 0.0336(5) 0.0223(4) 0.0246(4) 0.0034(3) 0.0063(3) 0.0020(3)
N1 0.0310(6) 0.0246(5) 0.0232(5) -0.0025(4) 0.0051(4) -0.0034(4)
N2 0.0311(6) 0.0233(5) 0.0231(5) 0.0003(4) 0.0052(4) -0.0023(4)
N3 0.0282(5) 0.0240(5) 0.0196(5) -0.0005(4) 0.0036(4) -0.0014(4)
N4 0.0473(8) 0.0574(9) 0.0244(6) -0.0012(5) 0.0088(5) -0.0046(6)
N5 0.0365(6) 0.0246(6) 0.0382(7) 0.0019(4) 0.0051(5) -0.0032(5)
C1 0.0218(6) 0.0208(5) 0.0218(6) 0.0011(4) 0.0032(4) 0.0009(4)
C2 0.0239(6) 0.0257(6) 0.0182(5) 0.0000(4) 0.0035(4) 0.0000(5)
C3 0.0250(6) 0.0265(6) 0.0237(6) 0.0008(5) 0.0040(4) 0.0017(5)
C4 0.0302(7) 0.0351(7) 0.0231(6) -0.0012(5) 0.0029(5) -0.0033(5)

loop_
_atom_type_symbol
_atom_type_description
_atom_type_scat_dispersion_real
_atom_type_scat_dispersion_imag
_atom_type_scat_source
C C 0.0030 0.0020 'International Tables Vol C Tables 4.2.6.8 and 6.1.1.4'
H H 0.0000 0.0000 'International Tables Vol C Tables 4.2.6.8 and 6.1.1.4'
N N 0.0060 0.0030 'International Tables Vol C Tables 4.2.6.8 and 6.1.1.4'
Na Na 0.0360 0.0250 'International Tables Vol C Tables 4.2.6.8 and 6.1.1.4'
O O 0.0110 0.0060 'International Tables Vol C Tables 4.2.6.8 and 6.1.1.4'

loop_
_geom_angle_atom_site_label_1
_geom_angle_atom_site_label_2
_geom_angle_atom_site_label_3
_geom_angle
_geom_angle_site_symmetry_1
_geom_angle_site_symmetry_3
_geom_angle_publ_flag
H1A O1 H1B 108.7 . . ?
N2 N1 C2 106.69(9) . . ?
N1 N2 N3 111.78(9) . . ?
N2 N3 C1 106.34(9) . . ?
N3 C1 C2 107.72(10) . . ?
N3 C1 C3 122.92(10) . 3_656 ?
C2 C1 C3 129.35(11) . 3_656 ?
N1 C2 C1 107.47(10) . . ?
N1 C2 C4 122.52(10) . 1_556 ?
C1 C2 C4 129.98(11) . 1_556 ?
N5 C3 C1 178.79(13) . 3_656 ?
N4 C4 C2 179.37(15) . 1_554 ?

loop_
_geom_bond_atom_site_label_1
_geom_bond_atom_site_label_2
_geom_bond_distance
_geom_bond_site_symmetry_2
_geom_bond_publ_flag
O1 H1A 0.8693 . ?
O1 H1B 0.8481 . ?
N1 N2 1.3291(14) . ?
N1 C2 1.3489(15) . ?
N2 N3 1.3294(14) . ?
N3 C1 1.3526(15) . ?
N4 C4 1.1405(16) . ?
N5 C3 1.1397(15) . ?
C1 C2 1.3845(16) . ?
C1 C3 1.4226(16) 3_656 ?
C2 C4 1.4232(17) 1_556 ?
C3 C1 1.4226(16) 3_656 ?
C4 C2 1.4232(17) 1_554 ?

loop_
_geom_hbond_atom_site_label_D
_geom_hbond_atom_site_label_H
_geom_hbond_atom_site_label_A
_geom_hbond_distance_DH
_geom_hbond_distance_HA
_geom_hbond_distance_DA
_geom_hbond_angle_DHA
_geom_hbond_site_symmetry_A
O1 H1A N1 0.87 1.98 2.8386(13) 168.5 4_565
O1 H1B N2 0.85 2.05 2.8181(14) 150.8 .
O1 H1B N3 0.85 2.63 3.1842(13) 123.7 .

loop_
_geom_torsion_atom_site_label_1
_geom_torsion_atom_site_label_2
_geom_torsion_atom_site_label_3
_geom_torsion_atom_site_label_4
_geom_torsion
_geom_torsion_site_symmetry_1
_geom_torsion_site_symmetry_2
_geom_torsion_site_symmetry_3
_geom_torsion_site_symmetry_4
_geom_torsion_publ_flag
C2 N1 N2 N3 0.48(13) . . . . ?
N1 N2 N3 C1 -0.48(13) . . . . ?
N2 N3 C1 C2 0.28(13) . . . . ?
N2 N3 C1 C3 -178.69(10) . . . 3_656 ?
N2 N1 C2 C1 -0.28(13) . . . . ?
N2 N1 C2 C4 -178.30(11) . . . 1_556 ?
N3 C1 C2 N1 0.00(14) . . . . ?
C3 C1 C2 N1 178.89(11) 3_656 . . . ?
N3 C1 C2 C4 177.82(12) . . . 1_556 ?
C3 C1 C2 C4 -3.3(2) 3_656 . . 1_556 ?
